data_7235301
loop_
_publ_author_name
'Ma, Ai-Qing'
'Zhu, Long-Guan'

_publ_section_title
;
 Diverse silver(i) sulfobenzoate coordination polymers and their recycling
 property as homogeneous catalyst in oxygenation of sulfide
;
_journal_issue 28
_journal_name_full 'RSC Adv.'
_journal_page_first 14691
_journal_paper_doi 10.1039/C3RA47136E
_journal_volume 4
_journal_year 2014
_chemical_formula_sum 'C21 H23 Ag N4 O7 S'
_chemical_formula_weight 583.36
_space_group_IT_number 2
_space_group_name_Hall '-P 1'
_space_group_name_H-M_alt 'P -1'
_atom_sites_solution_hydrogens geom
_atom_sites_solution_primary direct
_atom_sites_solution_secondary difmap
_audit_creation_method SHELXL-97
_cell_angle_alpha 92.4270(10)
_cell_angle_beta 90.6310(10)
_cell_angle_gamma 94.1050(10)
_cell_formula_units_Z 2
_cell_length_a 8.2280(4)
_cell_length_b 10.4465(5)
_cell_length_c 13.3444(7)
_cell_measurement_temperature 295(2)
_cell_volume 1142.92(10)
_computing_structure_refinement 'SHELXL-97 (Sheldrick, 1997)'
_diffrn_ambient_temperature 295(2)
_diffrn_measured_fraction_theta_full 0.984
_diffrn_measured_fraction_theta_max 0.984
_diffrn_radiation_monochromator graphite
_diffrn_radiation_source 'fine-focus sealed tube'
_diffrn_radiation_type MoK\a
_diffrn_radiation_wavelength 0.71073
_diffrn_reflns_av_R_equivalents 0.0240
_diffrn_reflns_av_sigmaI/netI 0.0341
_diffrn_reflns_limit_h_max 9
_diffrn_reflns_limit_h_min -9
_diffrn_reflns_limit_k_max 12
_diffrn_reflns_limit_k_min -12
_diffrn_reflns_limit_l_max 15
_diffrn_reflns_limit_l_min -15
_diffrn_reflns_number 9446
_diffrn_reflns_theta_full 25.10
_diffrn_reflns_theta_max 25.10
_diffrn_reflns_theta_min 1.53
_exptl_absorpt_coefficient_mu 1.024
_exptl_crystal_density_diffrn 1.695
_exptl_crystal_density_method 'not measured'
_exptl_crystal_F_000 592
_refine_diff_density_max 0.531
_refine_diff_density_min -0.634
_refine_diff_density_rms 0.109
_refine_ls_extinction_method none
_refine_ls_goodness_of_fit_ref 1.088
_refine_ls_hydrogen_treatment mixed
_refine_ls_matrix_type full
_refine_ls_number_parameters 322
_refine_ls_number_reflns 4005
_refine_ls_number_restraints 7
_refine_ls_restrained_S_all 1.087
_refine_ls_R_factor_all 0.0417
_refine_ls_R_factor_gt 0.0322
_refine_ls_shift/su_max 0.000
_refine_ls_shift/su_mean 0.000
_refine_ls_structure_factor_coef Fsqd
_refine_ls_weighting_details 'calc w=1/[\s^2^(Fo^2^)+(0.0708P)^2^+0.6010P] where P=(Fo^2^+2Fc^2^)/3'
_refine_ls_weighting_scheme calc
_refine_ls_wR_factor_gt 0.0945
_refine_ls_wR_factor_ref 0.1180
_reflns_number_gt 3413
_reflns_number_total 4005
_reflns_threshold_expression >2sigma(I)
_cod_data_source_file c3ra47136e2.cif
_cod_data_source_block mo_20111210a_0m
_cod_database_code 7235301

loop_
_symmetry_equiv_pos_as_xyz
'x, y, z'
'-x, -y, -z'

loop_
_atom_site_label
_atom_site_type_symbol
_atom_site_fract_x
_atom_site_fract_y
_atom_site_fract_z
_atom_site_U_iso_or_equiv
_atom_site_adp_type
_atom_site_occupancy
_atom_site_symmetry_multiplicity
_atom_site_calc_flag
_atom_site_refinement_flags
Ag1 Ag 0.83750(4) 0.86947(3) 0.71387(2) 0.04540(15) Uani 1 1 d .
S1 S 0.74698(13) 1.15961(9) 0.81541(7) 0.0398(2) Uani 1 1 d .
N1 N 0.6090(4) 0.7833(3) 0.7638(2) 0.0369(7) Uani 1 1 d .
N2 N 0.5631(4) 0.6576(3) 0.7527(2) 0.0335(7) Uani 1 1 d .
N3 N 1.0553(4) 0.9015(3) 0.6285(2) 0.0392(7) Uani 1 1 d .
N4 N 1.0848(4) 0.8590(3) 0.5333(2) 0.0375(7) Uani 1 1 d .
O1 O 0.7962(4) 1.7559(3) 1.0213(2) 0.0498(7) Uani 1 1 d D
H1A H 0.811(7) 1.833(2) 1.042(4) 0.080 Uiso 1 1 d D
O2 O 0.9743(4) 1.7877(3) 0.8983(2) 0.0459(7) Uani 1 1 d .
O3 O 0.8940(4) 1.1051(3) 0.7856(3) 0.0790(12) Uani 1 1 d .
O4 O 0.6700(5) 1.0973(3) 0.8984(2) 0.0663(10) Uani 1 1 d .
O5 O 0.6337(4) 1.1703(3) 0.7331(2) 0.0587(8) Uani 1 1 d .
C1 C 0.4888(5) 0.8364(4) 0.8134(3) 0.0461(10) Uani 1 1 d .
H1 H 0.4879 0.9231 0.8319 0.055 Uiso 1 1 calc R
C2 C 0.3646(5) 0.7429(4) 0.8334(3) 0.0492(10) Uani 1 1 d .
H2 H 0.2683 0.7544 0.8675 0.059 Uiso 1 1 calc R
C3 C 0.4157(5) 0.6310(4) 0.7921(3) 0.0416(9) Uani 1 1 d .
H3 H 0.3586 0.5508 0.7913 0.050 Uiso 1 1 calc R
C4 C 0.6556(5) 0.5690(4) 0.6925(3) 0.0373(8) Uani 1 1 d .
H4A H 0.6673 0.4918 0.7290 0.045 Uiso 1 1 calc R
H4B H 0.7637 0.6087 0.6814 0.045 Uiso 1 1 calc R
C5 C 0.5734(4) 0.5332(4) 0.5926(3) 0.0323(8) Uani 1 1 d .
C6 C 0.5233(5) 0.6279(4) 0.5318(3) 0.0364(8) Uani 1 1 d .
H6 H 0.5388 0.7139 0.5530 0.044 Uiso 1 1 calc R
C7 C 0.4502(5) 0.5943(4) 0.4394(3) 0.0364(8) Uani 1 1 d .
H7 H 0.4169 0.6579 0.3988 0.044 Uiso 1 1 calc R
C8 C 1.1918(5) 0.9719(4) 0.6593(3) 0.0471(10) Uani 1 1 d .
H8 H 1.2070 1.0126 0.7224 0.056 Uiso 1 1 calc R
C9 C 1.3057(5) 0.9751(4) 0.5844(4) 0.0521(11) Uani 1 1 d .
H9 H 1.4088 1.0179 0.5869 0.063 Uiso 1 1 calc R
C10 C 1.2366(6) 0.9029(4) 0.5059(3) 0.0494(11) Uani 1 1 d .
H10 H 1.2846 0.8865 0.4444 0.059 Uiso 1 1 calc R
C11 C 0.9681(5) 0.7730(4) 0.4769(3) 0.0431(9) Uani 1 1 d .
H11A H 0.9781 0.7899 0.4062 0.052 Uiso 1 1 calc R
H11B H 0.8591 0.7919 0.4970 0.052 Uiso 1 1 calc R
C12 C 0.9883(5) 0.6320(3) 0.4906(3) 0.0332(8) Uani 1 1 d .
C13 C 0.9039(5) 0.5432(4) 0.4248(3) 0.0363(8) Uani 1 1 d .
H13 H 0.8389 0.5717 0.3741 0.044 Uiso 1 1 calc R
C14 C 0.9160(5) 0.4122(4) 0.4345(3) 0.0357(8) Uani 1 1 d .
H14 H 0.8592 0.3539 0.3901 0.043 Uiso 1 1 calc R
C15 C 0.8820(4) 1.7163(3) 0.9463(3) 0.0325(8) Uani 1 1 d .
C16 C 0.8564(4) 1.5765(3) 0.9201(2) 0.0293(7) Uani 1 1 d .
C17 C 0.7267(5) 1.5036(3) 0.9588(3) 0.0366(8) Uani 1 1 d .
H17 H 0.6602 1.5409 1.0060 0.044 Uiso 1 1 calc R
C18 C 0.6948(5) 1.3761(4) 0.9281(3) 0.0373(8) Uani 1 1 d .
H18 H 0.6047 1.3285 0.9521 0.045 Uiso 1 1 calc R
C19 C 0.7993(4) 1.3201(3) 0.8608(3) 0.0322(8) Uani 1 1 d .
C20 C 0.9340(4) 1.3902(4) 0.8252(3) 0.0345(8) Uani 1 1 d .
H20 H 1.0060 1.3514 0.7823 0.041 Uiso 1 1 calc R
C21 C 0.9599(4) 1.5182(3) 0.8542(3) 0.0334(8) Uani 1 1 d .
H21 H 1.0485 1.5664 0.8290 0.040 Uiso 1 1 calc R
O1W O 0.8091(4) 1.9935(3) 1.0614(2) 0.0515(7) Uani 1 1 d D
O2W O 0.6721(5) 1.6972(4) 1.2292(3) 0.0755(10) Uani 1 1 d D
H1B H 0.898(4) 2.038(4) 1.076(4) 0.080 Uiso 1 1 d D
H1C H 0.776(6) 2.022(5) 1.006(2) 0.080 Uiso 1 1 d D
H2B H 0.592(5) 1.740(5) 1.246(4) 0.080 Uiso 1 1 d D
H2A H 0.712(6) 1.730(5) 1.176(3) 0.080 Uiso 1 1 d D

loop_
_atom_site_aniso_label
_atom_site_aniso_U_11
_atom_site_aniso_U_22
_atom_site_aniso_U_33
_atom_site_aniso_U_23
_atom_site_aniso_U_13
_atom_site_aniso_U_12
Ag1 0.0367(2) 0.0476(2) 0.0513(2) 0.00216(14) 0.01379(14) -0.00321(14)
S1 0.0484(6) 0.0259(5) 0.0445(5) -0.0049(4) 0.0030(4) 0.0025(4)
N1 0.0305(16) 0.0340(17) 0.0449(18) -0.0055(13) 0.0070(13) -0.0038(13)
N2 0.0328(16) 0.0371(17) 0.0300(15) -0.0038(12) 0.0028(12) 0.0009(13)
N3 0.0403(18) 0.0360(17) 0.0410(17) -0.0002(14) 0.0163(14) -0.0002(14)
N4 0.0454(19) 0.0276(16) 0.0400(17) -0.0019(13) 0.0105(14) 0.0075(14)
O1 0.076(2) 0.0265(14) 0.0464(16) -0.0023(12) 0.0171(15) 0.0013(14)
O2 0.0437(16) 0.0341(15) 0.0586(17) -0.0032(13) 0.0082(13) -0.0054(12)
O3 0.058(2) 0.0458(19) 0.131(3) -0.032(2) 0.015(2) 0.0101(16)
O4 0.103(3) 0.0379(17) 0.0555(19) 0.0059(14) -0.0006(18) -0.0157(18)
O5 0.076(2) 0.0466(18) 0.0514(18) -0.0090(14) -0.0110(16) -0.0004(16)
C1 0.040(2) 0.041(2) 0.055(2) -0.0114(19) 0.0118(19) 0.0000(18)
C2 0.041(2) 0.051(3) 0.054(2) -0.010(2) 0.0139(19) 0.0000(19)
C3 0.039(2) 0.038(2) 0.047(2) -0.0008(17) 0.0096(17) -0.0051(17)
C4 0.035(2) 0.042(2) 0.0358(19) -0.0030(16) -0.0005(15) 0.0125(17)
C5 0.0313(18) 0.037(2) 0.0292(17) -0.0012(14) 0.0039(14) 0.0066(15)
C6 0.042(2) 0.0283(18) 0.039(2) 0.0003(15) 0.0010(16) 0.0072(16)
C7 0.045(2) 0.0318(19) 0.0348(19) 0.0047(15) 0.0043(16) 0.0123(16)
C8 0.047(2) 0.042(2) 0.051(2) -0.0068(18) 0.0034(19) -0.0020(19)
C9 0.037(2) 0.046(2) 0.072(3) 0.000(2) 0.016(2) -0.0044(19)
C10 0.052(3) 0.039(2) 0.058(3) 0.0072(19) 0.026(2) 0.0086(19)
C11 0.054(3) 0.032(2) 0.044(2) 0.0024(16) 0.0004(19) 0.0063(18)
C12 0.0341(19) 0.0294(18) 0.0363(19) -0.0013(14) 0.0090(15) 0.0049(15)
C13 0.038(2) 0.038(2) 0.0334(18) 0.0004(15) -0.0003(15) 0.0088(16)
C14 0.038(2) 0.0335(19) 0.0353(19) -0.0040(15) 0.0029(15) 0.0019(16)
C15 0.0312(19) 0.0317(19) 0.0347(19) -0.0014(15) -0.0045(15) 0.0043(15)
C16 0.0280(17) 0.0289(18) 0.0306(17) 0.0012(14) -0.0014(14) -0.0007(14)
C17 0.042(2) 0.0306(19) 0.0374(19) -0.0033(15) 0.0130(16) 0.0032(16)
C18 0.039(2) 0.0308(19) 0.042(2) 0.0005(15) 0.0119(16) -0.0020(16)
C19 0.038(2) 0.0288(18) 0.0305(17) -0.0015(14) 0.0011(15) 0.0068(15)
C20 0.0312(19) 0.036(2) 0.0366(19) -0.0018(15) 0.0061(15) 0.0048(15)
C21 0.0284(18) 0.0344(19) 0.0368(19) 0.0006(15) 0.0006(14) -0.0010(15)
O1W 0.059(2) 0.0322(15) 0.0616(19) -0.0118(13) 0.0012(15) -0.0006(14)
O2W 0.072(3) 0.084(3) 0.074(2) 0.024(2) 0.018(2) 0.015(2)

loop_
_atom_type_symbol
_atom_type_description
_atom_type_scat_dispersion_real
_atom_type_scat_dispersion_imag
_atom_type_scat_source
C C 0.0033 0.0016 'International Tables Vol C Tables 4.2.6.8 and 6.1.1.4'
H H 0.0000 0.0000 'International Tables Vol C Tables 4.2.6.8 and 6.1.1.4'
N N 0.0061 0.0033 'International Tables Vol C Tables 4.2.6.8 and 6.1.1.4'
O O 0.0106 0.0060 'International Tables Vol C Tables 4.2.6.8 and 6.1.1.4'
S S 0.1246 0.1234 'International Tables Vol C Tables 4.2.6.8 and 6.1.1.4'
Ag Ag -0.8971 1.1015 'International Tables Vol C Tables 4.2.6.8 and 6.1.1.4'

loop_
_geom_angle_atom_site_label_1
_geom_angle_atom_site_label_2
_geom_angle_atom_site_label_3
_geom_angle
_geom_angle_site_symmetry_1
_geom_angle_site_symmetry_3
N3 Ag1 N1 160.69(12) . .
N3 Ag1 O3 86.61(12) . .
N1 Ag1 O3 112.03(12) . .
N3 Ag1 O2 100.22(11) . 1_545
N1 Ag1 O2 86.20(10) . 1_545
O3 Ag1 O2 87.26(12) . 1_545
O3 S1 O4 113.2(3) . .
O3 S1 O5 113.3(2) . .
O4 S1 O5 111.7(2) . .
O3 S1 C19 107.5(2) . .
O4 S1 C19 104.92(18) . .
O5 S1 C19 105.44(17) . .
C1 N1 N2 105.9(3) . .
C1 N1 Ag1 129.9(3) . .
N2 N1 Ag1 124.2(2) . .
N1 N2 C3 111.2(3) . .
N1 N2 C4 122.1(3) . .
C3 N2 C4 126.2(3) . .
C8 N3 N4 105.6(3) . .
C8 N3 Ag1 126.1(3) . .
N4 N3 Ag1 128.3(3) . .
C10 N4 N3 110.0(3) . .
C10 N4 C11 128.2(3) . .
N3 N4 C11 121.7(3) . .
C15 O1 H1A 119(4) . .
S1 O3 Ag1 111.4(2) . .
N1 C1 C2 110.3(4) . .
N1 C1 H1 124.8 . .
C2 C1 H1 124.8 . .
C3 C2 C1 104.9(4) . .
C3 C2 H2 127.6 . .
C1 C2 H2 127.6 . .
N2 C3 C2 107.7(3) . .
N2 C3 H3 126.1 . .
C2 C3 H3 126.1 . .
N2 C4 C5 111.8(3) . .
N2 C4 H4A 109.3 . .
C5 C4 H4A 109.3 . .
N2 C4 H4B 109.3 . .
C5 C4 H4B 109.3 . .
H4A C4 H4B 107.9 . .
C7 C5 C6 119.6(3) 2_666 .
C7 C5 C4 120.0(3) 2_666 .
C6 C5 C4 120.4(3) . .
C7 C6 C5 120.0(3) . .
C7 C6 H6 120.0 . .
C5 C6 H6 120.0 . .
C5 C7 C6 120.4(3) 2_666 .
C5 C7 H7 119.8 2_666 .
C6 C7 H7 119.8 . .
N3 C8 C9 110.6(4) . .
N3 C8 H8 124.7 . .
C9 C8 H8 124.7 . .
C10 C9 C8 105.9(4) . .
C10 C9 H9 127.0 . .
C8 C9 H9 127.0 . .
N4 C10 C9 107.9(4) . .
N4 C10 H10 126.0 . .
C9 C10 H10 126.0 . .
N4 C11 C12 114.2(3) . .
N4 C11 H11A 108.7 . .
C12 C11 H11A 108.7 . .
N4 C11 H11B 108.7 . .
C12 C11 H11B 108.7 . .
H11A C11 H11B 107.6 . .
C14 C12 C13 118.9(3) 2_766 .
C14 C12 C11 123.2(3) 2_766 .
C13 C12 C11 117.9(3) . .
C14 C13 C12 120.4(3) . .
C14 C13 H13 119.8 . .
C12 C13 H13 119.8 . .
C12 C14 C13 120.7(3) 2_766 .
C12 C14 H14 119.7 2_766 .
C13 C14 H14 119.7 . .
O2 C15 O1 123.6(3) . .
O2 C15 C16 121.7(3) . .
O1 C15 C16 114.6(3) . .
C17 C16 C21 119.1(3) . .
C17 C16 C15 120.7(3) . .
C21 C16 C15 120.2(3) . .
C16 C17 C18 120.8(3) . .
C16 C17 H17 119.6 . .
C18 C17 H17 119.6 . .
C17 C18 C19 119.0(4) . .
C17 C18 H18 120.5 . .
C19 C18 H18 120.5 . .
C20 C19 C18 120.8(3) . .
C20 C19 S1 121.0(3) . .
C18 C19 S1 118.0(3) . .
C21 C20 C19 119.0(3) . .
C21 C20 H20 120.5 . .
C19 C20 H20 120.5 . .
C20 C21 C16 121.2(3) . .
C20 C21 H21 119.4 . .
C16 C21 H21 119.4 . .
H1B O1W H1C 105.4(17) . .
H2B O2W H2A 106.6(17) . .

loop_
_geom_bond_atom_site_label_1
_geom_bond_atom_site_label_2
_geom_bond_distance
_geom_bond_site_symmetry_2
Ag1 N3 2.148(3) .
Ag1 N1 2.151(3) .
Ag1 O3 2.612(3) .
Ag1 O2 2.883(3) 1_545
S1 O3 1.427(4) .
S1 O4 1.439(3) .
S1 O5 1.446(3) .
S1 C19 1.780(4) .
N1 C1 1.335(5) .
N1 N2 1.342(4) .
N2 C3 1.342(5) .
N2 C4 1.460(4) .
N3 C8 1.348(5) .
N3 N4 1.359(4) .
N4 C10 1.358(5) .
N4 C11 1.448(5) .
O1 C15 1.301(5) .
O1 H1A 0.841(10) .
O2 C15 1.230(5) .
C1 C2 1.398(6) .
C1 H1 0.9300 .
C2 C3 1.368(6) .
C2 H2 0.9300 .
C3 H3 0.9300 .
C4 C5 1.508(5) .
C4 H4A 0.9700 .
C4 H4B 0.9700 .
C5 C7 1.381(5) 2_666
C5 C6 1.388(5) .
C6 C7 1.386(5) .
C6 H6 0.9300 .
C7 C5 1.381(5) 2_666
C7 H7 0.9300 .
C8 C9 1.378(6) .
C8 H8 0.9300 .
C9 C10 1.359(7) .
C9 H9 0.9300 .
C10 H10 0.9300 .
C11 C12 1.513(5) .
C11 H11A 0.9700 .
C11 H11B 0.9700 .
C12 C14 1.381(5) 2_766
C12 C13 1.392(5) .
C13 C14 1.390(5) .
C13 H13 0.9300 .
C14 C12 1.381(5) 2_766
C14 H14 0.9300 .
C15 C16 1.487(5) .
C16 C17 1.383(5) .
C16 C21 1.384(5) .
C17 C18 1.384(5) .
C17 H17 0.9300 .
C18 C19 1.390(5) .
C18 H18 0.9300 .
C19 C20 1.385(5) .
C20 C21 1.378(5) .
C20 H20 0.9300 .
C21 H21 0.9300 .
O1W H1B 0.858(10) .
O1W H1C 0.855(10) .
O2W H2B 0.852(10) .
O2W H2A 0.856(10) .

loop_
_geom_hbond_atom_site_label_D
_geom_hbond_atom_site_label_H
_geom_hbond_atom_site_label_A
_geom_hbond_distance_DH
_geom_hbond_distance_HA
_geom_hbond_distance_DA
_geom_hbond_angle_DHA
_geom_hbond_site_symmetry_A
O1 H1A O1W 0.841(10) 1.687(18) 2.511(4) 166(6) .
O1W H1B O2 0.858(10) 2.05(3) 2.825(4) 150(5) 2_797
O1W H1C O4 0.855(10) 1.902(15) 2.745(5) 169(6) 1_565
O2W H2B O5 0.852(10) 2.152(16) 2.994(5) 170(6) 2_687
O2W H2A O1 0.856(10) 2.210(19) 3.039(5) 163(5) .

loop_
_geom_torsion_atom_site_label_1
_geom_torsion_atom_site_label_2
_geom_torsion_atom_site_label_3
_geom_torsion_atom_site_label_4
_geom_torsion
_geom_torsion_site_symmetry_1
_geom_torsion_site_symmetry_4
N3 Ag1 N1 C1 -154.8(4) . .
O3 Ag1 N1 C1 9.3(4) . .
O2 Ag1 N1 C1 94.8(4) 1_545 .
N3 Ag1 N1 N2 27.8(6) . .
O3 Ag1 N1 N2 -168.0(3) . .
O2 Ag1 N1 N2 -82.5(3) 1_545 .
C1 N1 N2 C3 1.4(4) . .
Ag1 N1 N2 C3 179.2(3) . .
C1 N1 N2 C4 173.3(3) . .
Ag1 N1 N2 C4 -8.8(4) . .
N1 Ag1 N3 C8 -158.6(4) . .
O3 Ag1 N3 C8 36.1(4) . .
O2 Ag1 N3 C8 -50.5(3) 1_545 .
N1 Ag1 N3 N4 22.9(6) . .
O3 Ag1 N3 N4 -142.4(3) . .
O2 Ag1 N3 N4 131.0(3) 1_545 .
C8 N3 N4 C10 -0.2(4) . .
Ag1 N3 N4 C10 178.5(3) . .
C8 N3 N4 C11 176.3(3) . .
Ag1 N3 N4 C11 -5.0(5) . .
O4 S1 O3 Ag1 65.6(3) . .
O5 S1 O3 Ag1 -62.9(3) . .
C19 S1 O3 Ag1 -179.03(17) . .
N3 Ag1 O3 S1 153.2(3) . .
N1 Ag1 O3 S1 -21.6(3) . .
O2 Ag1 O3 S1 -106.4(3) 1_545 .
N2 N1 C1 C2 -0.3(5) . .
Ag1 N1 C1 C2 -178.0(3) . .
N1 C1 C2 C3 -0.8(5) . .
N1 N2 C3 C2 -1.9(4) . .
C4 N2 C3 C2 -173.5(4) . .
C1 C2 C3 N2 1.6(5) . .
N1 N2 C4 C5 -104.1(4) . .
C3 N2 C4 C5 66.6(5) . .
N2 C4 C5 C7 -130.5(4) . 2_666
N2 C4 C5 C6 50.5(5) . .
C7 C5 C6 C7 -0.1(6) 2_666 .
C4 C5 C6 C7 179.0(3) . .
C5 C6 C7 C5 0.1(6) . 2_666
N4 N3 C8 C9 0.6(5) . .
Ag1 N3 C8 C9 -178.2(3) . .
N3 C8 C9 C10 -0.8(5) . .
N3 N4 C10 C9 -0.3(5) . .
C11 N4 C10 C9 -176.5(4) . .
C8 C9 C10 N4 0.6(5) . .
C10 N4 C11 C12 86.7(5) . .
N3 N4 C11 C12 -89.1(4) . .
N4 C11 C12 C14 13.5(6) . 2_766
N4 C11 C12 C13 -167.5(3) . .
C14 C12 C13 C14 -0.1(6) 2_766 .
C11 C12 C13 C14 -179.2(4) . .
C12 C13 C14 C12 0.1(6) . 2_766
O2 C15 C16 C17 -165.0(4) . .
O1 C15 C16 C17 13.2(5) . .
O2 C15 C16 C21 13.1(5) . .
O1 C15 C16 C21 -168.7(3) . .
C21 C16 C17 C18 -3.6(6) . .
C15 C16 C17 C18 174.6(3) . .
C16 C17 C18 C19 2.8(6) . .
C17 C18 C19 C20 0.3(6) . .
C17 C18 C19 S1 -175.4(3) . .
O3 S1 C19 C20 28.8(4) . .
O4 S1 C19 C20 149.5(3) . .
O5 S1 C19 C20 -92.4(3) . .
O3 S1 C19 C18 -155.5(3) . .
O4 S1 C19 C18 -34.8(4) . .
O5 S1 C19 C18 83.3(3) . .
C18 C19 C20 C21 -2.6(5) . .
S1 C19 C20 C21 173.0(3) . .
C19 C20 C21 C16 1.8(5) . .
C17 C16 C21 C20 1.2(5) . .
C15 C16 C21 C20 -176.9(3) . .
